data_7102628
loop_
_publ_author_name
'Makha, Mohamed'
'Raston, Colin L'
'Sobolev, Alexandre N'
'White, Allan H'

_publ_section_title
;
 Exploiting phenyl embraces and pi-stacking in the assembly of arrays
 of tetraphenylphosphonium p-sulfonatocalix[4]arene.
;
_journal_issue 9
_journal_name_full 'Chemical communications (Cambridge, England)'
_journal_page_first 1066
_journal_page_last 1067
_journal_paper_doi 10.1039/b402327g
_journal_year 2004
_chemical_formula_moiety '(C28 H20 O16 S4), (C24 H20 P)3, (H3 O), (H2 O)9'
_chemical_formula_sum 'C100 H101 O26 P3 S4'
_chemical_formula_weight 1939.96
_chemical_name_systematic
;
?
;
_space_group_IT_number 2
_symmetry_cell_setting triclinic
_symmetry_space_group_name_Hall '-P 1'
_symmetry_space_group_name_H-M 'P -1'
_atom_sites_solution_hydrogens geom
_atom_sites_solution_primary direct
_atom_sites_solution_secondary difmap
_audit_creation_method SHELXL-97
_cell_angle_alpha 73.796(2)
_cell_angle_beta 87.726(2)
_cell_angle_gamma 85.040(2)
_cell_formula_units_Z 2
_cell_length_a 13.562(2)
_cell_length_b 15.255(2)
_cell_length_c 23.895(3)
_cell_measurement_reflns_used 9675
_cell_measurement_temperature 153(2)
_cell_measurement_theta_max 28.84
_cell_measurement_theta_min 2.16
_cell_volume 4728.8(11)
_computing_cell_refinement 'Bruker SAINT'
_computing_data_collection 'Bruker SMART'
_computing_data_reduction 'Bruker SAINT'
_computing_molecular_graphics 'Bruker SHELXTL, v. 5.1'
_computing_publication_material 'Bruker SHELXTL, v. 5.1'
_computing_structure_refinement 'Bruker SHELXTL, v. 5.1'
_computing_structure_solution 'Bruker SHELXTL, v. 5.1'
_diffrn_ambient_temperature 153(2)
_diffrn_measured_fraction_theta_full 0.901
_diffrn_measured_fraction_theta_max 0.901
_diffrn_measurement_device_type 'Bruker AXS CCD'
_diffrn_measurement_method '\w scans'
_diffrn_radiation_monochromator graphite
_diffrn_radiation_source 'sealed tube'
_diffrn_radiation_type MoK\a
_diffrn_radiation_wavelength 0.71073
_diffrn_reflns_av_R_equivalents 0.0333
_diffrn_reflns_av_sigmaI/netI 0.0696
_diffrn_reflns_limit_h_max 18
_diffrn_reflns_limit_h_min -18
_diffrn_reflns_limit_k_max 19
_diffrn_reflns_limit_k_min -19
_diffrn_reflns_limit_l_max 32
_diffrn_reflns_limit_l_min -31
_diffrn_reflns_number 43574
_diffrn_reflns_theta_full 29.05
_diffrn_reflns_theta_max 29.05
_diffrn_reflns_theta_min 1.39
_exptl_absorpt_coefficient_mu 0.229
_exptl_absorpt_correction_T_max 0.9775
_exptl_absorpt_correction_T_min 0.9599
_exptl_absorpt_correction_type multi-scan
_exptl_absorpt_process_details 'SADABS - Bruker area detector absorption corrections'
_exptl_crystal_colour colourless
_exptl_crystal_density_diffrn 1.362
_exptl_crystal_density_meas ?
_exptl_crystal_density_method .
_exptl_crystal_description prism
_exptl_crystal_F_000 2036
_exptl_crystal_size_max 0.18
_exptl_crystal_size_mid 0.14
_exptl_crystal_size_min 0.10
_refine_diff_density_max 1.619
_refine_diff_density_min -0.619
_refine_diff_density_rms 0.074
_refine_ls_extinction_method none
_refine_ls_goodness_of_fit_ref 0.939
_refine_ls_hydrogen_treatment mixed
_refine_ls_matrix_type full
_refine_ls_number_parameters 1354
_refine_ls_number_reflns 22774
_refine_ls_number_restraints 87
_refine_ls_restrained_S_all 0.937
_refine_ls_R_factor_all 0.1203
_refine_ls_R_factor_gt 0.0657
_refine_ls_shift/su_max 0.122
_refine_ls_shift/su_mean 0.001
_refine_ls_structure_factor_coef Fsqd
_refine_ls_weighting_details 'calc w=1/[\s^2^(Fo^2^)+(0.1201P)^2^+3.0695P] where P=(Fo^2^+2Fc^2^)/3'
_refine_ls_weighting_scheme calc
_refine_ls_wR_factor_gt 0.1757
_refine_ls_wR_factor_ref 0.2149
_reflns_number_gt 13062
_reflns_number_total 22774
_reflns_threshold_expression >2sigma(I)
_cod_data_source_file b402327g.txt
_cod_data_source_block mmr200
_cod_depositor_comments
;
The following automatic conversions were performed:
'_symmetry_cell_setting' value 'Triclinic' changed to 'triclinic'
according to '/home/saulius/struct/CIF-dictionaries/cif_core.dic'
dictionary named 'cif_core.dic' version 2.4.1 from 2010-06-29.

Automatic conversion script
Id: cif_fix_enum 1527 2010-12-29 10:47:43Z saulius 
;
_cod_database_code 7102628

loop_
_symmetry_equiv_pos_as_xyz
'x, y, z'
'-x, -y, -z'

loop_
_atom_site_label
_atom_site_type_symbol
_atom_site_fract_x
_atom_site_fract_y
_atom_site_fract_z
_atom_site_U_iso_or_equiv
_atom_site_adp_type
_atom_site_occupancy
_atom_site_symmetry_multiplicity
_atom_site_calc_flag
_atom_site_refinement_flags
_atom_site_disorder_assembly
_atom_site_disorder_group
P1A P 0.43936(7) 0.03709(6) 0.25217(4) 0.0353(2) Uani 1 1 d . . .
C11A C 0.3102(3) 0.0200(2) 0.25321(14) 0.0354(7) Uani 1 1 d . . .
C12A C 0.2582(3) 0.0497(3) 0.20093(16) 0.0483(9) Uani 1 1 d . . .
H12A H 0.2915 0.0795 0.1660 0.058 Uiso 1 1 calc R . .
C13A C 0.1595(3) 0.0362(3) 0.19972(17) 0.0539(10) Uani 1 1 d . . .
H13A H 0.1245 0.0568 0.1642 0.065 Uiso 1 1 calc R . .
C14A C 0.1115(3) -0.0077(3) 0.25056(17) 0.0543(10) Uani 1 1 d . . .
H14A H 0.0435 -0.0179 0.2500 0.065 Uiso 1 1 calc R . .
C15A C 0.1622(3) -0.0367(3) 0.30201(17) 0.0581(11) Uani 1 1 d . . .
H15A H 0.1284 -0.0664 0.3369 0.070 Uiso 1 1 calc R . .
C16A C 0.2619(3) -0.0233(3) 0.30386(15) 0.0463(9) Uani 1 1 d . . .
H16A H 0.2963 -0.0438 0.3396 0.056 Uiso 1 1 calc R . .
C21A C 0.4953(3) -0.0222(2) 0.32075(15) 0.0378(8) Uani 1 1 d . . .
C22A C 0.5081(5) 0.0234(3) 0.36224(19) 0.0833(18) Uani 1 1 d . . .
H22A H 0.4882 0.0869 0.3539 0.100 Uiso 1 1 calc R . .
C23A C 0.5493(5) -0.0218(3) 0.4158(2) 0.0800(16) Uani 1 1 d . . .
H23A H 0.5581 0.0105 0.4437 0.096 Uiso 1 1 calc R . .
C24A C 0.5769(3) -0.1131(3) 0.42781(18) 0.0554(10) Uani 1 1 d . . .
H24A H 0.6054 -0.1448 0.4643 0.066 Uiso 1 1 calc R . .
C25A C 0.5638(4) -0.1588(3) 0.3878(2) 0.0768(16) Uani 1 1 d . . .
H25A H 0.5821 -0.2226 0.3970 0.092 Uiso 1 1 calc R . .
C26A C 0.5243(3) -0.1141(3) 0.33377(19) 0.0604(12) Uani 1 1 d . . .
H26A H 0.5172 -0.1469 0.3059 0.072 Uiso 1 1 calc R . .
C31A C 0.4939(3) -0.0045(2) 0.19291(14) 0.0367(8) Uani 1 1 d . . .
C32A C 0.4599(3) -0.0838(2) 0.18474(15) 0.0457(9) Uani 1 1 d . . .
H32A H 0.4099 -0.1143 0.2099 0.055 Uiso 1 1 calc R . .
C33A C 0.4989(3) -0.1177(3) 0.14006(16) 0.0500(10) Uani 1 1 d . . .
H33A H 0.4758 -0.1717 0.1345 0.060 Uiso 1 1 calc R . .
C34A C 0.5718(3) -0.0736(3) 0.10314(15) 0.0477(9) Uani 1 1 d . . .
H34A H 0.5984 -0.0970 0.0724 0.057 Uiso 1 1 calc R . .
C35A C 0.6052(3) 0.0042(3) 0.11133(15) 0.0448(9) Uani 1 1 d . . .
H35A H 0.6555 0.0341 0.0862 0.054 Uiso 1 1 calc R . .
C36A C 0.5666(3) 0.0398(2) 0.15587(15) 0.0410(8) Uani 1 1 d . . .
H36A H 0.5899 0.0940 0.1609 0.049 Uiso 1 1 calc R . .
C41A C 0.4590(3) 0.1563(2) 0.23686(15) 0.0393(8) Uani 1 1 d . . .
C42A C 0.3806(3) 0.2218(2) 0.21996(18) 0.0479(9) Uani 1 1 d . . .
H42A H 0.3160 0.2038 0.2174 0.058 Uiso 1 1 calc R . .
C43A C 0.3970(3) 0.3135(3) 0.2069(2) 0.0573(11) Uani 1 1 d . . .
H43A H 0.3432 0.3586 0.1958 0.069 Uiso 1 1 calc R . .
C44A C 0.4893(4) 0.3393(3) 0.2099(2) 0.0596(11) Uani 1 1 d . . .
H44A H 0.4993 0.4026 0.2004 0.071 Uiso 1 1 calc R . .
C45A C 0.5698(3) 0.2751(3) 0.22640(18) 0.0548(10) Uani 1 1 d . . .
H45A H 0.6341 0.2943 0.2280 0.066 Uiso 1 1 calc R . .
C46A C 0.5547(3) 0.1833(3) 0.24034(16) 0.0469(9) Uani 1 1 d . . .
H46A H 0.6085 0.1385 0.2522 0.056 Uiso 1 1 calc R . .
P1B P 0.73806(7) 0.48799(6) 0.38033(4) 0.0331(2) Uani 1 1 d D . .
C11B C 0.6633(7) 0.3965(6) 0.3780(6) 0.037(3) Uani 0.50 1 d PGD A 1
C12B C 0.5684(12) 0.4238(6) 0.3602(8) 0.042(5) Uani 0.50 1 d PG A 1
H12B H 0.5477 0.4872 0.3473 0.051 Uiso 0.50 1 calc PR A 1
C13B C 0.5031(13) 0.3602(9) 0.3608(8) 0.050(5) Uani 0.50 1 d PG A 1
H13B H 0.4371 0.3793 0.3483 0.060 Uiso 0.50 1 calc PR A 1
C14B C 0.5328(11) 0.2693(10) 0.3793(6) 0.048(3) Uani 0.50 1 d PG A 1
H14B H 0.4875 0.2249 0.3797 0.057 Uiso 0.50 1 calc PR A 1
C15B C 0.6277(9) 0.2420(8) 0.3971(4) 0.053(3) Uani 0.50 1 d PG A 1
H15B H 0.6484 0.1786 0.4101 0.063 Uiso 0.50 1 calc PR A 1
C16B C 0.6930(6) 0.3056(7) 0.3965(4) 0.040(2) Uani 0.50 1 d PG A 1
H16B H 0.7590 0.2865 0.4090 0.048 Uiso 0.50 1 calc PR A 1
C11' C 0.6484(7) 0.4060(7) 0.3821(6) 0.033(3) Uani 0.50 1 d PGDU A 2
C12' C 0.5618(11) 0.4293(6) 0.3495(8) 0.033(3) Uani 0.50 1 d PG A 2
H12' H 0.5485 0.4899 0.3254 0.040 Uiso 0.50 1 calc PR A 2
C13' C 0.4946(12) 0.3633(8) 0.3524(8) 0.037(3) Uani 0.50 1 d PG A 2
H13' H 0.4358 0.3792 0.3302 0.044 Uiso 0.50 1 calc PR A 2
C14' C 0.5141(12) 0.2740(9) 0.3878(7) 0.056(4) Uani 0.50 1 d PG A 2
H14' H 0.4687 0.2292 0.3898 0.067 Uiso 0.50 1 calc PR A 2
C15' C 0.6008(10) 0.2508(7) 0.4204(5) 0.094(6) Uani 0.50 1 d PG A 2
H15' H 0.6141 0.1901 0.4445 0.112 Uiso 0.50 1 calc PR A 2
C16' C 0.6679(7) 0.3168(7) 0.4175(5) 0.089(5) Uani 0.50 1 d PG A 2
H16' H 0.7267 0.3009 0.4397 0.107 Uiso 0.50 1 calc PR A 2
C21B C 0.7313(2) 0.5774(2) 0.31258(13) 0.0328(7) Uani 1 1 d . A .
C22B C 0.8027(2) 0.5817(2) 0.26865(14) 0.0332(7) Uani 1 1 d . . .
H22B H 0.8570 0.5366 0.2739 0.040 Uiso 1 1 calc R A .
C23B C 0.7947(3) 0.6519(2) 0.21711(14) 0.0370(7) Uani 1 1 d . A .
H23B H 0.8436 0.6550 0.1872 0.044 Uiso 1 1 calc R . .
C24B C 0.7151(3) 0.7177(2) 0.20930(14) 0.0393(8) Uani 1 1 d . . .
H24B H 0.7094 0.7655 0.1740 0.047 Uiso 1 1 calc R A .
C25B C 0.6444(3) 0.7135(2) 0.25289(15) 0.0411(8) Uani 1 1 d . A .
H25B H 0.5902 0.7586 0.2474 0.049 Uiso 1 1 calc R . .
C26B C 0.6516(3) 0.6439(2) 0.30478(14) 0.0375(8) Uani 1 1 d . . .
H26B H 0.6028 0.6416 0.3347 0.045 Uiso 1 1 calc R A .
C31B C 0.7055(2) 0.5397(2) 0.43795(13) 0.0323(7) Uani 1 1 d . A .
C32B C 0.6495(3) 0.4960(3) 0.48658(15) 0.0445(9) Uani 1 1 d . . .
H32B H 0.6224 0.4399 0.4885 0.053 Uiso 1 1 calc R A .
C33B C 0.6343(3) 0.5359(3) 0.53193(17) 0.0572(11) Uani 1 1 d . A .
H33B H 0.5960 0.5071 0.5651 0.069 Uiso 1 1 calc R . .
C34B C 0.6743(3) 0.6171(3) 0.52940(16) 0.0521(10) Uani 1 1 d . . .
H34B H 0.6640 0.6432 0.5611 0.063 Uiso 1 1 calc R A .
C35B C 0.7288(3) 0.6605(3) 0.48173(15) 0.0421(8) Uani 1 1 d . A .
H35B H 0.7560 0.7164 0.4805 0.051 Uiso 1 1 calc R . .
C36B C 0.7441(2) 0.6228(2) 0.43537(14) 0.0347(7) Uani 1 1 d . . .
H36B H 0.7808 0.6533 0.4019 0.042 Uiso 1 1 calc R A .
C41B C 0.8622(3) 0.4367(2) 0.39119(13) 0.0340(7) Uani 1 1 d . A .
C42B C 0.9227(3) 0.4526(2) 0.43254(14) 0.0378(8) Uani 1 1 d . . .
H42B H 0.8968 0.4877 0.4577 0.045 Uiso 1 1 calc R A .
C43B C 1.0201(3) 0.4174(3) 0.43711(17) 0.0465(9) Uani 1 1 d . A .
H43B H 1.0612 0.4291 0.4651 0.056 Uiso 1 1 calc R . .
C44B C 1.0583(3) 0.3654(3) 0.40141(17) 0.0487(9) Uani 1 1 d . . .
H44B H 1.1256 0.3415 0.4047 0.058 Uiso 1 1 calc R A .
C45B C 0.9987(3) 0.3479(3) 0.36078(17) 0.0494(10) Uani 1 1 d . A .
H45B H 1.0250 0.3112 0.3366 0.059 Uiso 1 1 calc R . .
C46B C 0.9022(3) 0.3829(2) 0.35506(15) 0.0450(9) Uani 1 1 d . . .
H46B H 0.8620 0.3711 0.3267 0.054 Uiso 1 1 calc R A .
P1C P 0.60763(6) 0.68069(6) 0.00651(4) 0.03023(18) Uani 1 1 d . . .
C11C C 0.4826(2) 0.7175(2) -0.01677(14) 0.0316(7) Uani 1 1 d . . .
C12C C 0.4424(2) 0.6888(2) -0.06067(15) 0.0364(7) Uani 1 1 d . . .
H12C H 0.4824 0.6531 -0.0810 0.044 Uiso 1 1 calc R . .
C13C C 0.3433(3) 0.7127(3) -0.07477(17) 0.0437(8) Uani 1 1 d . . .
H13C H 0.3158 0.6930 -0.1047 0.052 Uiso 1 1 calc R . .
C14C C 0.2848(3) 0.7647(3) -0.04549(16) 0.0449(9) Uani 1 1 d . . .
H14C H 0.2169 0.7797 -0.0549 0.054 Uiso 1 1 calc R . .
C15C C 0.3248(3) 0.7951(2) -0.00220(16) 0.0430(8) Uani 1 1 d . . .
H15C H 0.2845 0.8309 0.0179 0.052 Uiso 1 1 calc R . .
C16C C 0.4233(2) 0.7728(2) 0.01138(15) 0.0368(7) Uani 1 1 d . . .
H16C H 0.4513 0.7952 0.0400 0.044 Uiso 1 1 calc R . .
C21C C 0.6098(2) 0.6081(2) 0.08036(14) 0.0327(7) Uani 1 1 d . . .
C22C C 0.5429(2) 0.6236(2) 0.12255(15) 0.0367(7) Uani 1 1 d . . .
H22C H 0.4881 0.6677 0.1120 0.044 Uiso 1 1 calc R . .
C23C C 0.5565(3) 0.5740(2) 0.18065(15) 0.0411(8) Uani 1 1 d . . .
H23C H 0.5116 0.5852 0.2099 0.049 Uiso 1 1 calc R . .
C24C C 0.6347(3) 0.5090(2) 0.19579(16) 0.0434(9) Uani 1 1 d . . .
H24C H 0.6438 0.4759 0.2355 0.052 Uiso 1 1 calc R . .
C25C C 0.7004(3) 0.4912(2) 0.15373(16) 0.0425(8) Uani 1 1 d . . .
H25C H 0.7534 0.4451 0.1645 0.051 Uiso 1 1 calc R . .
C26C C 0.6888(3) 0.5410(2) 0.09574(15) 0.0381(8) Uani 1 1 d . . .
H26C H 0.7341 0.5296 0.0667 0.046 Uiso 1 1 calc R . .
C31C C 0.6707(2) 0.6169(2) -0.03908(14) 0.0328(7) Uani 1 1 d . . .
C32C C 0.6411(3) 0.5304(2) -0.03720(16) 0.0414(8) Uani 1 1 d . . .
H32C H 0.5847 0.5082 -0.0146 0.050 Uiso 1 1 calc R . .
C33C C 0.6939(3) 0.4773(3) -0.06817(16) 0.0443(8) Uani 1 1 d . . .
H33C H 0.6738 0.4186 -0.0668 0.053 Uiso 1 1 calc R . .
C34C C 0.7762(3) 0.5095(3) -0.10126(17) 0.0502(9) Uani 1 1 d . . .
H34C H 0.8127 0.4727 -0.1223 0.060 Uiso 1 1 calc R . .
C35C C 0.8055(3) 0.5958(3) -0.10356(19) 0.0576(11) Uani 1 1 d . . .
H35C H 0.8616 0.6181 -0.1265 0.069 Uiso 1 1 calc R . .
C36C C 0.7527(3) 0.6492(3) -0.07241(16) 0.0442(8) Uani 1 1 d . . .
H36C H 0.7729 0.7079 -0.0739 0.053 Uiso 1 1 calc R . .
C41C C 0.6734(2) 0.7790(2) 0.00376(13) 0.0312(7) Uani 1 1 d . . .
C42C C 0.6504(3) 0.8626(2) -0.03774(14) 0.0363(7) Uani 1 1 d . . .
H42C H 0.5968 0.8693 -0.0634 0.044 Uiso 1 1 calc R . .
C43C C 0.7068(3) 0.9357(2) -0.04104(15) 0.0423(8) Uani 1 1 d . . .
H43C H 0.6916 0.9925 -0.0692 0.051 Uiso 1 1 calc R . .
C44C C 0.7843(3) 0.9267(3) -0.00394(16) 0.0430(9) Uani 1 1 d . . .
H44C H 0.8224 0.9772 -0.0067 0.052 Uiso 1 1 calc R . .
C45C C 0.8070(3) 0.8446(3) 0.03725(16) 0.0419(8) Uani 1 1 d . . .
H45C H 0.8605 0.8389 0.0628 0.050 Uiso 1 1 calc R . .
C46C C 0.7522(2) 0.7701(2) 0.04154(14) 0.0353(7) Uani 1 1 d . . .
H46C H 0.7681 0.7136 0.0699 0.042 Uiso 1 1 calc R . .
S1 S 0.09836(8) -0.15771(8) 0.10873(4) 0.0529(3) Uani 1 1 d . . .
O1 O -0.1526(2) -0.22909(17) 0.32202(10) 0.0458(6) Uani 1 1 d . . .
H1 H -0.1738 -0.1802 0.3295 0.069 Uiso 1 1 calc R . .
O11 O 0.0464(2) -0.0870(3) 0.06472(12) 0.0957(14) Uani 1 1 d . . .
O12 O 0.19198(19) -0.13446(18) 0.12345(11) 0.0479(6) Uani 1 1 d . . .
O13 O 0.1096(3) -0.2445(3) 0.09284(16) 0.1025(15) Uani 1 1 d . . .
C11 C -0.0944(2) -0.2094(2) 0.27236(14) 0.0341(7) Uani 1 1 d . . .
C12 C -0.0159(2) -0.2731(2) 0.26797(14) 0.0333(7) Uani 1 1 d . . .
C13 C 0.0410(3) -0.2548(2) 0.21706(14) 0.0372(7) Uani 1 1 d . . .
H13 H 0.0948 -0.2970 0.2131 0.045 Uiso 1 1 calc R . .
C14 C 0.0211(3) -0.1769(3) 0.17225(14) 0.0377(8) Uani 1 1 d . . .
C15 C -0.0584(3) -0.1157(2) 0.17707(14) 0.0364(8) Uani 1 1 d . . .
H15 H -0.0729 -0.0628 0.1455 0.044 Uiso 1 1 calc R . .
C16 C -0.1174(2) -0.1305(2) 0.22740(13) 0.0326(7) Uani 1 1 d . B .
C1 C 0.0091(2) -0.3569(2) 0.31814(14) 0.0355(7) Uani 1 1 d . . .
H1A H -0.0504 -0.3732 0.3429 0.043 Uiso 1 1 calc R . .
H1B H 0.0322 -0.4094 0.3030 0.043 Uiso 1 1 calc R . .
S2 S 0.38527(7) -0.33362(7) 0.33566(4) 0.0480(2) Uani 1 1 d . . .
O21 O 0.4508(2) -0.3329(2) 0.38166(13) 0.0637(8) Uani 1 1 d . . .
O22 O 0.3924(2) -0.42150(19) 0.32140(12) 0.0541(7) Uani 1 1 d . . .
O23 O 0.3943(2) -0.25708(19) 0.28367(12) 0.0587(7) Uani 1 1 d . . .
O2 O -0.0262(2) -0.2903(2) 0.41669(12) 0.0617(8) Uani 1 1 d . . .
H2 H -0.0620 -0.2675 0.3875 0.093 Uiso 1 1 calc R . .
C21 C 0.0686(3) -0.2968(2) 0.39932(14) 0.0360(7) Uani 1 1 d . . .
C22 C 0.1434(3) -0.2668(2) 0.42664(14) 0.0392(8) Uani 1 1 d . . .
C23 C 0.2415(3) -0.2782(2) 0.40725(16) 0.0440(9) Uani 1 1 d . . .
H23 H 0.2934 -0.2574 0.4246 0.053 Uiso 1 1 calc R . .
C24 C 0.2632(3) -0.3196(2) 0.36271(16) 0.0405(8) Uani 1 1 d . . .
C25 C 0.1880(3) -0.3483(2) 0.33660(15) 0.0392(8) Uani 1 1 d . . .
H25 H 0.2037 -0.3767 0.3064 0.047 Uiso 1 1 calc R . .
C26 C 0.0896(3) -0.3363(2) 0.35363(14) 0.0360(7) Uani 1 1 d . . .
C2 C 0.1194(3) -0.2227(2) 0.47634(15) 0.0486(10) Uani 1 1 d . . .
H2A H 0.1772 -0.2352 0.5023 0.058 Uiso 1 1 calc R . .
H2B H 0.0630 -0.2521 0.4995 0.058 Uiso 1 1 calc R . .
S3 S 0.23568(7) 0.11227(6) 0.42825(4) 0.0408(2) Uani 1 1 d . . .
O31 O 0.3144(5) 0.0555(5) 0.4623(3) 0.0523(17) Uani 0.50 1 d P B 1
O32 O 0.2581(5) 0.1486(5) 0.3689(3) 0.0467(15) Uani 0.50 1 d P B 1
O33 O 0.1878(6) 0.1787(5) 0.4573(3) 0.0424(17) Uani 0.50 1 d P B 1
O31' O 0.3322(5) 0.0665(6) 0.4281(5) 0.082(3) Uani 0.50 1 d P B 2
O32' O 0.2168(6) 0.1893(5) 0.3742(3) 0.069(2) Uani 0.50 1 d P B 2
O33' O 0.2214(6) 0.1475(6) 0.4774(4) 0.060(2) Uani 0.50 1 d P B 2
O3 O -0.0774(2) -0.1441(2) 0.45171(13) 0.0611(8) Uani 1 1 d . . .
H3 H -0.1200 -0.1342 0.4762 0.092 Uiso 1 1 calc R . .
C31 C -0.0047(3) -0.0833(2) 0.44473(13) 0.0386(8) Uani 1 1 d . . .
C32 C -0.0295(3) 0.0113(2) 0.42420(13) 0.0348(7) Uani 1 1 d . B .
C33 C 0.0462(3) 0.0693(2) 0.41889(13) 0.0349(7) Uani 1 1 d . . .
H33 H 0.0312 0.1337 0.4056 0.042 Uiso 1 1 calc R B .
C34 C 0.1430(3) 0.0351(2) 0.43257(13) 0.0350(7) Uani 1 1 d . B .
C35 C 0.1675(3) -0.0596(2) 0.45082(14) 0.0388(8) Uani 1 1 d . . .
H35 H 0.2341 -0.0829 0.4593 0.047 Uiso 1 1 calc R B .
C36 C 0.0935(3) -0.1192(2) 0.45647(13) 0.0385(8) Uani 1 1 d . B .
C3 C -0.1341(3) 0.0512(3) 0.40641(14) 0.0403(8) Uani 1 1 d . . .
H3A H -0.1823 0.0079 0.4275 0.048 Uiso 1 1 calc R B .
H3B H -0.1479 0.1092 0.4172 0.048 Uiso 1 1 calc R . .
S4 S -0.08961(7) 0.26999(6) 0.19618(4) 0.0371(2) Uani 1 1 d . . .
O41 O -0.1104(2) 0.33868(16) 0.22802(11) 0.0492(6) Uani 1 1 d . . .
O42 O 0.01594(18) 0.25433(16) 0.18501(11) 0.0435(6) Uani 1 1 d . . .
O43 O -0.14722(19) 0.28881(17) 0.14344(11) 0.0475(6) Uani 1 1 d . . .
O4 O -0.2005(2) -0.07867(19) 0.35362(12) 0.0546(7) Uani 1 1 d . B .
H4 H -0.1572 -0.0993 0.3791 0.082 Uiso 1 1 calc R . .
C41 C -0.1742(2) 0.0005(2) 0.31746(14) 0.0337(7) Uani 1 1 d . . .
C42 C -0.1783(2) 0.0136(2) 0.25682(14) 0.0339(7) Uani 1 1 d . B .
C43 C -0.1546(2) 0.0970(2) 0.21986(15) 0.0359(7) Uani 1 1 d . . .
H43 H -0.1568 0.1073 0.1788 0.043 Uiso 1 1 calc R B .
C44 C -0.1273(2) 0.1662(2) 0.24298(14) 0.0353(7) Uani 1 1 d . B .
C45 C -0.1231(2) 0.1510(2) 0.30327(15) 0.0365(7) Uani 1 1 d . . .
H45 H -0.1040 0.1982 0.3185 0.044 Uiso 1 1 calc R B .
C46 C -0.1460(2) 0.0689(2) 0.34108(14) 0.0349(7) Uani 1 1 d . B .
C4 C -0.2048(2) -0.0630(2) 0.23189(15) 0.0365(7) Uani 1 1 d . . .
H4A H -0.2569 -0.0968 0.2569 0.044 Uiso 1 1 calc R B .
H4B H -0.2326 -0.0355 0.1926 0.044 Uiso 1 1 calc R . .
O1W O 0.1612(3) 0.2647(2) 0.26583(16) 0.0672(9) Uani 1 1 d D . .
H0W H 0.190(4) 0.313(2) 0.265(3) 0.101 Uiso 1 1 d D . .
H1W H 0.171(4) 0.220(2) 0.2972(14) 0.101 Uiso 1 1 d D . .
H2W H 0.119(3) 0.246(3) 0.2465(19) 0.101 Uiso 1 1 d D . .
O2W O 0.0644(2) 0.2266(3) 0.07246(13) 0.0670(9) Uani 1 1 d D . .
H3W H 0.041(4) 0.243(3) 0.1020(16) 0.101 Uiso 1 1 d D . .
H4W H 0.029(3) 0.187(3) 0.067(2) 0.101 Uiso 1 1 d D . .
O3W O -0.0438(3) 0.0910(4) 0.05307(14) 0.0918(13) Uani 1 1 d D . .
H5W H -0.002(4) 0.049(3) 0.049(3) 0.138 Uiso 1 1 d D . .
H6W H -0.055(5) 0.128(4) 0.0197(14) 0.138 Uiso 1 1 d D . .
O4W O -0.1246(2) 0.43678(19) 0.04523(15) 0.0631(8) Uani 1 1 d D . .
H7W H -0.126(4) 0.3848(17) 0.0704(16) 0.095 Uiso 1 1 d D . .
H8W H -0.092(4) 0.470(3) 0.0594(19) 0.095 Uiso 1 1 d D . .
O5W O 0.3132(3) -0.4664(2) 0.22984(15) 0.0657(8) Uani 1 1 d D . .
H9W H 0.342(4) -0.467(4) 0.2616(15) 0.098 Uiso 1 1 d D . .
H10W H 0.317(4) -0.4111(15) 0.209(2) 0.098 Uiso 1 1 d D . .
O6W O 0.3353(2) -0.2804(2) 0.17622(15) 0.0683(8) Uani 1 1 d D . .
H11W H 0.313(4) -0.2255(15) 0.175(3) 0.102 Uiso 1 1 d D . .
H12W H 0.292(3) -0.304(3) 0.161(2) 0.102 Uiso 1 1 d D . .
O7W O -0.0077(3) 0.49206(19) 0.20589(14) 0.0653(8) Uani 1 1 d D . .
H13W H -0.033(4) 0.4425(19) 0.208(2) 0.098 Uiso 1 1 d D . .
H14W H -0.013(4) 0.527(3) 0.1719(10) 0.098 Uiso 1 1 d D . .
O8W O 0.1557(3) 0.4429(2) 0.25392(15) 0.0728(9) Uani 1 1 d D . .
H15W H 0.203(3) 0.478(3) 0.247(2) 0.109 Uiso 1 1 d D . .
H16W H 0.109(3) 0.469(3) 0.231(2) 0.109 Uiso 1 1 d D . .
O9W O 0.0368(4) 0.3999(4) -0.0119(2) 0.0519(13) Uani 0.50 1 d PD C 1
H17W H 0.065(6) 0.351(3) 0.010(4) 0.078 Uiso 0.50 1 d PD D 1
H18W H 0.073(5) 0.443(4) -0.013(4) 0.078 Uiso 0.50 1 d PD E 1
O10W O 0.0192(5) 0.3693(4) -0.1165(2) 0.0592(15) Uani 0.50 1 d PD F 1
H19W H -0.023(6) 0.329(5) -0.107(4) 0.089 Uiso 0.50 1 d PD G 1
H20W H 0.027(9) 0.389(7) -0.087(3) 0.089 Uiso 0.50 1 d PD H 1
O11W O -0.0289(4) 0.3268(3) -0.0242(2) 0.0452(12) Uani 0.50 1 d PD I 2
H21W H -0.048(6) 0.294(4) -0.044(3) 0.068 Uiso 0.50 1 d PD J 2
H22W H 0.004(6) 0.292(4) 0.004(2) 0.068 Uiso 0.50 1 d PD K 2
O12W O 0.0734(4) 0.4399(4) -0.0978(2) 0.0477(12) Uani 0.50 1 d PD L 2
H23W H 0.033(5) 0.460(5) -0.125(3) 0.072 Uiso 0.50 1 d PD M 2
H24W H 0.050(6) 0.393(5) -0.074(3) 0.072 Uiso 0.50 1 d PD N 2

loop_
_atom_site_aniso_label
_atom_site_aniso_U_11
_atom_site_aniso_U_22
_atom_site_aniso_U_33
_atom_site_aniso_U_23
_atom_site_aniso_U_13
_atom_site_aniso_U_12
P1A 0.0443(5) 0.0288(4) 0.0319(4) -0.0086(3) 0.0038(4) 0.0007(4)
C11A 0.047(2) 0.0311(17) 0.0295(16) -0.0122(13) 0.0021(14) 0.0008(14)
C12A 0.067(3) 0.046(2) 0.0287(18) -0.0031(16) -0.0060(17) -0.0089(19)
C13A 0.063(3) 0.060(3) 0.038(2) -0.0101(18) -0.0152(19) -0.004(2)
C14A 0.047(2) 0.077(3) 0.045(2) -0.024(2) -0.0038(18) -0.009(2)
C15A 0.051(2) 0.093(3) 0.033(2) -0.020(2) 0.0080(17) -0.014(2)
C16A 0.044(2) 0.068(3) 0.0245(16) -0.0106(17) -0.0016(15) 0.0009(18)
C21A 0.0393(19) 0.0375(18) 0.0361(18) -0.0111(15) 0.0020(14) 0.0017(14)
C22A 0.166(6) 0.041(2) 0.044(2) -0.018(2) -0.021(3) 0.021(3)
C23A 0.146(5) 0.055(3) 0.043(2) -0.022(2) -0.013(3) 0.006(3)
C24A 0.059(3) 0.058(3) 0.047(2) -0.013(2) -0.0164(19) 0.007(2)
C25A 0.105(4) 0.048(3) 0.080(3) -0.025(2) -0.053(3) 0.026(3)
C26A 0.080(3) 0.043(2) 0.063(3) -0.024(2) -0.037(2) 0.020(2)
C31A 0.048(2) 0.0308(17) 0.0275(16) -0.0049(13) 0.0053(14) 0.0057(14)
C32A 0.067(3) 0.0337(19) 0.0344(18) -0.0071(15) 0.0113(17) -0.0053(17)
C33A 0.075(3) 0.036(2) 0.039(2) -0.0128(16) 0.0034(19) 0.0011(18)
C34A 0.063(3) 0.045(2) 0.0300(18) -0.0084(16) 0.0029(17) 0.0130(18)
C35A 0.042(2) 0.049(2) 0.0361(19) -0.0036(16) 0.0056(15) 0.0082(16)
C36A 0.045(2) 0.0374(19) 0.0385(19) -0.0086(15) 0.0007(15) 0.0046(15)
C41A 0.050(2) 0.0320(17) 0.0360(18) -0.0101(14) 0.0036(15) -0.0041(15)
C42A 0.048(2) 0.0327(19) 0.063(2) -0.0135(17) 0.0066(19) -0.0035(16)
C43A 0.062(3) 0.034(2) 0.075(3) -0.014(2) -0.006(2) 0.0013(18)
C44A 0.078(3) 0.033(2) 0.069(3) -0.013(2) -0.007(2) -0.015(2)
C45A 0.062(3) 0.050(2) 0.058(3) -0.019(2) -0.007(2) -0.016(2)
C46A 0.054(2) 0.042(2) 0.046(2) -0.0143(17) -0.0045(18) -0.0010(17)
P1B 0.0453(5) 0.0275(4) 0.0252(4) -0.0048(3) -0.0046(3) -0.0025(4)
C11B 0.045(6) 0.035(6) 0.030(5) -0.011(4) 0.000(4) 0.008(4)
C12B 0.063(11) 0.033(6) 0.024(6) 0.000(4) 0.011(5) 0.001(5)
C13B 0.033(7) 0.067(11) 0.047(9) -0.012(7) -0.006(6) 0.003(7)
C14B 0.053(8) 0.043(7) 0.055(6) -0.026(5) -0.002(6) -0.008(5)
C15B 0.068(7) 0.038(5) 0.060(6) -0.025(4) -0.005(5) -0.005(5)
C16B 0.060(6) 0.024(4) 0.031(4) -0.002(3) -0.012(4) 0.002(4)
C11' 0.037(4) 0.025(4) 0.036(5) -0.008(3) -0.007(4) 0.001(3)
C12' 0.019(5) 0.047(7) 0.030(7) -0.004(4) 0.002(4) 0.002(4)
C13' 0.039(7) 0.050(8) 0.026(5) -0.015(5) 0.010(5) -0.013(6)
C14' 0.042(6) 0.046(7) 0.090(11) -0.034(7) 0.011(6) -0.016(5)
C15' 0.089(10) 0.022(5) 0.154(16) 0.008(7) -0.043(11) -0.012(5)
C16' 0.066(7) 0.047(7) 0.144(15) 0.000(8) -0.056(9) -0.013(6)
C21B 0.0437(19) 0.0284(16) 0.0263(15) -0.0071(13) -0.0045(13) -0.0030(13)
C22B 0.0374(18) 0.0323(17) 0.0309(16) -0.0094(13) -0.0050(13) -0.0033(13)
C23B 0.0434(19) 0.0396(19) 0.0278(16) -0.0073(14) -0.0013(14) -0.0086(15)
C24B 0.055(2) 0.0328(18) 0.0278(16) -0.0035(14) -0.0073(15) -0.0047(15)
C25B 0.053(2) 0.0329(18) 0.0367(18) -0.0091(15) -0.0049(16) 0.0036(15)
C26B 0.049(2) 0.0333(17) 0.0287(16) -0.0066(14) -0.0024(15) 0.0028(15)
C31B 0.0385(18) 0.0334(17) 0.0229(15) -0.0053(13) -0.0011(13) 0.0003(13)
C32B 0.051(2) 0.040(2) 0.0365(19) 0.0002(16) 0.0052(16) -0.0053(16)
C33B 0.067(3) 0.059(3) 0.035(2) 0.0018(18) 0.0173(19) -0.002(2)
C34B 0.063(3) 0.062(3) 0.0304(18) -0.0165(18) 0.0018(17) 0.011(2)
C35B 0.045(2) 0.044(2) 0.0401(19) -0.0168(16) -0.0037(16) 0.0029(16)
C36B 0.0389(18) 0.0365(18) 0.0281(16) -0.0079(14) 0.0032(13) -0.0042(14)
C41B 0.049(2) 0.0259(16) 0.0252(15) -0.0041(12) -0.0029(14) 0.0005(14)
C42B 0.048(2) 0.0340(18) 0.0307(17) -0.0091(14) -0.0030(15) -0.0004(15)
C43B 0.049(2) 0.044(2) 0.046(2) -0.0107(17) -0.0074(17) -0.0031(17)
C44B 0.051(2) 0.040(2) 0.049(2) -0.0055(17) 0.0048(18) 0.0034(17)
C45B 0.068(3) 0.037(2) 0.039(2) -0.0089(16) 0.0063(18) 0.0073(18)
C46B 0.067(3) 0.0342(18) 0.0324(18) -0.0087(15) -0.0060(17) 0.0053(17)
P1C 0.0257(4) 0.0333(4) 0.0307(4) -0.0066(3) -0.0001(3) -0.0044(3)
C11C 0.0250(15) 0.0335(17) 0.0351(17) -0.0067(14) -0.0014(13) -0.0050(12)
C12C 0.0324(17) 0.0404(19) 0.0372(18) -0.0108(15) -0.0027(14) -0.0054(14)
C13C 0.0355(19) 0.048(2) 0.048(2) -0.0108(17) -0.0082(16) -0.0082(16)
C14C 0.0298(18) 0.051(2) 0.049(2) -0.0036(18) -0.0070(16) -0.0044(16)
C15C 0.0354(19) 0.042(2) 0.045(2) -0.0049(16) 0.0005(16) 0.0039(15)
C16C 0.0365(18) 0.0387(18) 0.0343(17) -0.0085(15) -0.0026(14) -0.0022(14)
C21C 0.0317(17) 0.0323(17) 0.0332(17) -0.0061(13) -0.0009(13) -0.0063(13)
C22C 0.0322(17) 0.0390(18) 0.0380(18) -0.0085(15) -0.0009(14) -0.0049(14)
C23C 0.043(2) 0.045(2) 0.0363(18) -0.0110(16) 0.0051(15) -0.0146(16)
C24C 0.052(2) 0.042(2) 0.0346(18) -0.0035(15) -0.0093(16) -0.0141(17)
C25C 0.049(2) 0.0331(18) 0.043(2) -0.0048(15) -0.0107(17) -0.0025(15)
C26C 0.0369(18) 0.0384(19) 0.0361(18) -0.0059(15) -0.0016(14) -0.0008(14)
C31C 0.0298(16) 0.0343(17) 0.0338(17) -0.0087(14) 0.0002(13) -0.0023(13)
C32C 0.0353(19) 0.043(2) 0.045(2) -0.0113(16) 0.0050(15) -0.0066(15)
C33C 0.047(2) 0.041(2) 0.046(2) -0.0127(17) 0.0023(17) -0.0037(16)
C34C 0.052(2) 0.051(2) 0.049(2) -0.0177(18) 0.0072(18) 0.0029(18)
C35C 0.053(2) 0.055(2) 0.062(3) -0.015(2) 0.027(2) -0.0069(19)
C36C 0.043(2) 0.0388(19) 0.050(2) -0.0112(17) 0.0070(17) -0.0044(16)
C41C 0.0293(16) 0.0350(17) 0.0303(16) -0.0099(13) 0.0048(13) -0.0074(13)
C42C 0.0401(19) 0.0407(19) 0.0271(16) -0.0063(14) -0.0002(14) -0.0081(15)
C43C 0.054(2) 0.0372(19) 0.0336(18) -0.0055(15) 0.0105(16) -0.0122(16)
C44C 0.0381(19) 0.048(2) 0.050(2) -0.0211(18) 0.0139(16) -0.0181(16)
C45C 0.0322(18) 0.053(2) 0.047(2) -0.0235(18) 0.0026(15) -0.0088(16)
C46C 0.0322(17) 0.0401(18) 0.0335(17) -0.0101(14) 0.0002(13) -0.0034(14)
S1 0.0486(6) 0.0838(8) 0.0282(4) -0.0141(5) 0.0097(4) -0.0252(5)
O1 0.0560(16) 0.0401(14) 0.0356(13) -0.0041(11) 0.0183(11) -0.0019(12)
O11 0.056(2) 0.171(4) 0.0321(16) 0.016(2) 0.0051(14) -0.009(2)
O12 0.0443(15) 0.0574(16) 0.0412(14) -0.0105(12) 0.0066(11) -0.0141(12)
O13 0.123(3) 0.143(3) 0.083(2) -0.084(3) 0.062(2) -0.087(3)
C11 0.0421(19) 0.0342(17) 0.0272(16) -0.0078(13) 0.0060(14) -0.0142(14)
C12 0.0368(18) 0.0347(17) 0.0296(16) -0.0086(13) 0.0016(13) -0.0116(14)
C13 0.0350(18) 0.047(2) 0.0300(17) -0.0104(15) -0.0003(14) -0.0075(15)
C14 0.0383(19) 0.052(2) 0.0251(16) -0.0111(15) 0.0032(13) -0.0180(16)
C15 0.0415(19) 0.0410(19) 0.0268(16) -0.0050(14) -0.0051(14) -0.0158(15)
C16 0.0371(17) 0.0357(17) 0.0278(16) -0.0104(13) -0.0041(13) -0.0112(14)
C1 0.0383(18) 0.0326(17) 0.0352(17) -0.0079(14) 0.0047(14) -0.0071(14)
S2 0.0376(5) 0.0514(6) 0.0467(5) 0.0006(4) -0.0022(4) -0.0047(4)
O21 0.0445(16) 0.083(2) 0.0571(18) -0.0048(16) -0.0101(13) -0.0133(15)
O22 0.0453(15) 0.0510(16) 0.0599(17) -0.0085(13) 0.0016(13) 0.0051(12)
O23 0.0495(16) 0.0560(17) 0.0570(17) 0.0071(14) 0.0044(13) -0.0087(13)
O2 0.0579(18) 0.076(2) 0.0496(17) -0.0145(15) -0.0054(14) -0.0010(15)
C21 0.0388(19) 0.0316(17) 0.0324(17) -0.0006(14) -0.0014(14) -0.0021(14)
C22 0.057(2) 0.0249(16) 0.0301(17) 0.0015(13) -0.0081(15) 0.0003(15)
C23 0.049(2) 0.0340(18) 0.041(2) 0.0049(15) -0.0128(16) -0.0048(15)
C24 0.0412(19) 0.0327(18) 0.0423(19) -0.0014(15) -0.0040(15) -0.0028(14)
C25 0.042(2) 0.0332(18) 0.0391(19) -0.0035(15) -0.0017(15) -0.0041(14)
C26 0.0422(19) 0.0278(16) 0.0339(17) -0.0009(14) 0.0005(14) -0.0064(14)
C2 0.078(3) 0.0374(19) 0.0272(17) -0.0033(15) -0.0139(18) 0.0001(18)
S3 0.0409(5) 0.0488(5) 0.0367(5) -0.0185(4) 0.0028(4) -0.0041(4)
O31 0.049(4) 0.066(4) 0.048(4) -0.024(3) 0.002(3) -0.008(3)
O32 0.054(4) 0.051(4) 0.035(3) -0.012(3) 0.012(3) -0.006(3)
O33 0.052(5) 0.035(3) 0.044(4) -0.018(3) 0.006(3) -0.003(3)
O31' 0.032(3) 0.068(5) 0.160(9) -0.056(6) 0.033(5) -0.007(3)
O32' 0.090(6) 0.062(5) 0.051(4) 0.002(4) -0.012(4) -0.031(4)
O33' 0.047(5) 0.087(7) 0.060(6) -0.041(5) 0.019(4) -0.028(4)
O3 0.075(2) 0.0621(18) 0.0581(18) -0.0330(15) 0.0319(15) -0.0313(16)
C31 0.054(2) 0.043(2) 0.0226(15) -0.0152(14) 0.0088(14) -0.0118(16)
C32 0.0429(19) 0.0440(19) 0.0197(14) -0.0137(14) 0.0041(13) -0.0013(15)
C33 0.047(2) 0.0350(17) 0.0229(15) -0.0104(13) 0.0026(14) 0.0009(15)
C34 0.0455(19) 0.0382(18) 0.0236(15) -0.0124(14) 0.0025(14) -0.0038(15)
C35 0.048(2) 0.045(2) 0.0234(15) -0.0114(14) -0.0044(14) 0.0044(16)
C36 0.060(2) 0.0371(18) 0.0182(14) -0.0065(13) -0.0027(14) -0.0023(16)
C3 0.042(2) 0.052(2) 0.0317(17) -0.0214(16) 0.0046(14) 0.0006(16)
S4 0.0433(5) 0.0338(4) 0.0354(4) -0.0115(4) -0.0097(4) -0.0001(3)
O41 0.0713(18) 0.0348(13) 0.0434(14) -0.0145(11) -0.0089(13) 0.0004(12)
O42 0.0417(14) 0.0423(14) 0.0451(14) -0.0081(11) -0.0066(11) -0.0054(11)
O43 0.0544(16) 0.0468(15) 0.0410(14) -0.0101(12) -0.0162(12) -0.0027(12)
O4 0.0574(18) 0.0539(17) 0.0518(17) -0.0118(13) -0.0033(13) -0.0084(14)
C41 0.0291(16) 0.0362(18) 0.0347(17) -0.0086(14) 0.0012(13) -0.0004(13)
C42 0.0281(16) 0.0383(18) 0.0371(17) -0.0132(14) -0.0056(13) 0.0001(13)
C43 0.0380(18) 0.0399(18) 0.0316(17) -0.0133(14) -0.0050(14) 0.0003(14)
C44 0.0326(17) 0.0369(18) 0.0362(18) -0.0108(14) -0.0062(14) 0.0033(14)
C45 0.0368(18) 0.0397(19) 0.0369(18) -0.0188(15) -0.0061(14) 0.0049(14)
C46 0.0321(17) 0.0432(19) 0.0316(17) -0.0156(15) 0.0013(13) 0.0027(14)
C4 0.0381(18) 0.0389(18) 0.0338(17) -0.0098(14) -0.0077(14) -0.0074(14)
O1W 0.063(2) 0.058(2) 0.082(2) -0.0203(18) -0.0249(18) -0.0018(16)
O2W 0.0533(18) 0.097(3) 0.0432(17) -0.0101(16) 0.0099(14) 0.0020(17)
O3W 0.066(2) 0.178(4) 0.0465(18) -0.054(2) 0.0080(16) -0.022(2)
O4W 0.0515(18) 0.0395(16) 0.093(2) -0.0114(16) 0.0051(16) -0.0025(13)
O5W 0.065(2) 0.0589(19) 0.076(2) -0.0237(18) 0.0077(17) -0.0077(16)
O6W 0.063(2) 0.067(2) 0.070(2) -0.0147(18) 0.0019(16) 0.0048(16)
O7W 0.087(2) 0.0392(16) 0.065(2) -0.0101(14) 0.0247(17) -0.0050(16)
O8W 0.065(2) 0.090(3) 0.068(2) -0.0219(18) 0.0052(17) -0.0320(19)
O9W 0.059(3) 0.050(3) 0.049(3) -0.016(3) -0.001(3) -0.007(3)
O10W 0.090(5) 0.050(4) 0.042(3) -0.017(3) 0.011(3) -0.021(3)
O11W 0.061(3) 0.034(3) 0.042(3) -0.012(2) 0.003(2) -0.005(2)
O12W 0.040(3) 0.049(3) 0.049(3) -0.004(2) 0.010(2) -0.011(2)

loop_
_atom_type_symbol
_atom_type_description
_atom_type_scat_dispersion_real
_atom_type_scat_dispersion_imag
_atom_type_scat_source
C C 0.0033 0.0016 'International Tables Vol C Tables 4.2.6.8 and 6.1.1.4'
H H 0.0000 0.0000 'International Tables Vol C Tables 4.2.6.8 and 6.1.1.4'
O O 0.0106 0.0060 'International Tables Vol C Tables 4.2.6.8 and 6.1.1.4'
P P 0.1023 0.0942 'International Tables Vol C Tables 4.2.6.8 and 6.1.1.4'
S S 0.1246 0.1234 'International Tables Vol C Tables 4.2.6.8 and 6.1.1.4'

loop_
_geom_angle_atom_site_label_1
_geom_angle_atom_site_label_2
_geom_angle_atom_site_label_3
_geom_angle
C41A P1A C21A 108.31(16)
C41A P1A C11A 111.29(16)
C21A P1A C11A 111.32(16)
C41A P1A C31A 108.20(16)
C21A P1A C31A 111.84(15)
C11A P1A C31A 105.85(16)
C16A C11A C12A 119.6(3)
C16A C11A P1A 121.5(3)
C12A C11A P1A 118.9(3)
C13A C12A C11A 120.7(4)
C12A C13A C14A 119.5(4)
C15A C14A C13A 120.1(4)
C14A C15A C16A 121.0(4)
C11A C16A C15A 119.2(3)
C26A C21A C22A 118.4(4)
C26A C21A P1A 120.9(3)
C22A C21A P1A 120.7(3)
C23A C22A C21A 121.3(4)
C24A C23A C22A 119.2(4)
C25A C24A C23A 120.1(4)
C24A C25A C26A 121.3(4)
C21A C26A C25A 119.6(4)
C36A C31A C32A 119.6(3)
C36A C31A P1A 122.5(3)
C32A C31A P1A 117.9(3)
C33A C32A C31A 119.8(4)
C34A C33A C32A 120.5(4)
C35A C34A C33A 119.6(3)
C34A C35A C36A 121.0(4)
C31A C36A C35A 119.5(3)
C42A C41A C46A 120.0(3)
C42A C41A P1A 120.0(3)
C46A C41A P1A 120.0(3)
C41A C42A C43A 119.6(4)
C44A C43A C42A 120.3(4)
C43A C44A C45A 121.5(4)
C46A C45A C44A 119.0(4)
C45A C46A C41A 119.6(4)
C31B P1B C41B 108.44(15)
C31B P1B C11B 114.6(4)
C41B P1B C11B 105.5(4)
C31B P1B C11' 107.3(4)
C41B P1B C11' 113.0(4)
C11B P1B C11' 8.5(7)
C31B P1B C21B 107.67(15)
C41B P1B C21B 109.81(15)
C11B P1B C21B 110.8(5)
C11' P1B C21B 110.4(5)
C16B C11B C12B 119.9
C16B C11B P1B 124.8(8)
C12B C11B P1B 115.1(7)
C11B C12B C13B 120.2
C14B C13B C12B 119.9
C13B C14B C15B 119.9
C16B C15B C14B 120.2
C11B C16B C15B 119.9
C16' C11' C12' 119.9
C16' C11' P1B 117.8(8)
C12' C11' P1B 122.3(8)
C11' C12' C13' 120.2
C14' C13' C12' 120.0
C13' C14' C15' 119.9
C14' C15' C16' 120.2
C11' C16' C15' 120.0
C22B C21B C26B 119.9(3)
C22B C21B P1B 121.9(3)
C26B C21B P1B 118.2(2)
C23B C22B C21B 120.0(3)
C24B C23B C22B 120.0(3)
C23B C24B C25B 119.9(3)
C26B C25B C24B 120.8(3)
C25B C26B C21B 119.4(3)
C32B C31B C36B 120.0(3)
C32B C31B P1B 121.8(3)
C36B C31B P1B 118.0(2)
C33B C32B C31B 118.9(4)
C34B C33B C32B 120.5(4)
C35B C34B C33B 120.9(4)
C34B C35B C36B 119.8(4)
C35B C36B C31B 119.8(3)
C42B C41B C46B 118.7(3)
C42B C41B P1B 121.5(3)
C46B C41B P1B 119.7(3)
C43B C42B C41B 120.2(3)
C44B C43B C42B 120.5(4)
C45B C44B C43B 119.9(4)
C46B C45B C44B 120.5(4)
C45B C46B C41B 120.1(3)
C21C P1C C41C 108.20(15)
C21C P1C C31C 107.74(15)
C41C P1C C31C 109.30(15)
C21C P1C C11C 110.98(15)
C41C P1C C11C 109.35(15)
C31C P1C C11C 111.20(15)
C12C C11C C16C 119.4(3)
C12C C11C P1C 121.0(3)
C16C C11C P1C 119.6(2)
C13C C12C C11C 119.7(3)
C14C C13C C12C 120.4(3)
C15C C14C C13C 120.3(3)
C14C C15C C16C 119.6(3)
C15C C16C C11C 120.6(3)
C22C C21C C26C 120.2(3)
C22C C21C P1C 121.9(3)
C26C C21C P1C 117.5(2)
C23C C22C C21C 119.6(3)
C24C C23C C22C 120.2(3)
C23C C24C C25C 120.7(3)
C24C C25C C26C 119.9(3)
C25C C26C C21C 119.5(3)
C32C C31C C36C 119.6(3)
C32C C31C P1C 119.4(2)
C36C C31C P1C 120.8(3)
C33C C32C C31C 120.1(3)
C34C C33C C32C 120.1(4)
C33C C34C C35C 119.9(4)
C36C C35C C34C 120.0(4)
C35C C36C C31C 120.1(3)
C42C C41C C46C 119.8(3)
C42C C41C P1C 120.8(2)
C46C C41C P1C 119.3(2)
C43C C42C C41C 119.3(3)
C44C C43C C42C 120.7(3)
C43C C44C C45C 120.2(3)
C46C C45C C44C 120.4(3)
C45C C46C C41C 119.5(3)
O12 S1 O11 114.4(2)
O12 S1 O13 110.4(2)
O11 S1 O13 111.2(3)
O12 S1 C14 107.90(15)
O11 S1 C14 106.14(18)
O13 S1 C14 106.36(18)
O1 C11 C16 120.0(3)
O1 C11 C12 117.7(3)
C16 C11 C12 122.3(3)
C13 C12 C11 117.8(3)
C13 C12 C1 121.0(3)
C11 C12 C1 121.1(3)
C14 C13 C12 121.3(3)
C15 C14 C13 119.9(3)
C15 C14 S1 121.5(3)
C13 C14 S1 118.6(3)
C14 C15 C16 121.1(3)
C11 C16 C15 117.6(3)
C11 C16 C4 121.9(3)
C15 C16 C4 120.5(3)
C26 C1 C12 108.8(3)
O21 S2 O23 113.46(18)
O21 S2 O22 112.96(18)
O23 S2 O22 111.61(18)
O21 S2 C24 106.52(18)
O23 S2 C24 105.74(16)
O22 S2 C24 105.84(17)
O2 C21 C26 117.0(3)
O2 C21 C22 121.3(3)
C26 C21 C22 121.6(3)
C23 C22 C21 118.2(3)
C23 C22 C2 120.5(3)
C21 C22 C2 121.2(3)
C22 C23 C24 120.4(3)
C25 C24 C23 120.1(3)
C25 C24 S2 117.7(3)
C23 C24 S2 122.2(3)
C24 C25 C26 121.3(3)
C25 C26 C21 118.3(3)
C25 C26 C1 119.0(3)
C21 C26 C1 122.3(3)
C22 C2 C36 114.5(3)
O32 S3 O31' 82.5(5)
O32 S3 O31 115.3(4)
O31' S3 O31 33.1(4)
O32 S3 O33' 135.7(5)
O31' S3 O33' 111.0(5)
O31 S3 O33' 83.5(4)
O32 S3 O33 115.0(4)
O31' S3 O33 135.6(5)
O31 S3 O33 112.0(4)
O33' S3 O33 28.7(3)
O32 S3 O32' 33.1(3)
O31' S3 O32' 112.5(5)
O31 S3 O32' 142.0(4)
O33' S3 O32' 108.6(5)
O33 S3 O32' 83.2(4)
O32 S3 C34 106.8(3)
O31' S3 C34 110.6(3)
O31 S3 C34 103.2(3)
O33' S3 C34 107.0(4)
O33 S3 C34 103.0(3)
O32' S3 C34 107.0(3)
C32 C31 O3 120.0(3)
C32 C31 C36 121.7(3)
O3 C31 C36 118.2(3)
C33 C32 C31 117.6(3)
C33 C32 C3 119.9(3)
C31 C32 C3 122.5(3)
C32 C33 C34 121.3(3)
C35 C34 C33 120.4(3)
C35 C34 S3 120.1(3)
C33 C34 S3 119.5(3)
C36 C35 C34 119.5(3)
C35 C36 C31 119.3(3)
C35 C36 C2 119.9(3)
C31 C36 C2 120.8(3)
C46 C3 C32 110.5(3)
O43 S4 O42 112.15(16)
O43 S4 O41 113.07(15)
O42 S4 O41 112.18(16)
O43 S4 C44 106.55(15)
O42 S4 C44 106.34(15)
O41 S4 C44 105.95(16)
O4 C41 C46 119.1(3)
O4 C41 C42 119.0(3)
C46 C41 C42 121.8(3)
C43 C42 C41 118.5(3)
C43 C42 C4 120.3(3)
C41 C42 C4 121.1(3)
C42 C43 C44 120.1(3)
C43 C44 C45 120.1(3)
C43 C44 S4 120.3(3)
C45 C44 S4 119.5(3)
C46 C45 C44 121.3(3)
C45 C46 C41 118.2(3)
C45 C46 C3 120.5(3)
C41 C46 C3 121.2(3)
C16 C4 C42 113.6(3)

loop_
_geom_bond_atom_site_label_1
_geom_bond_atom_site_label_2
_geom_bond_distance
P1A C41A 1.793(3)
P1A C21A 1.798(4)
P1A C11A 1.791(4)
P1A C31A 1.814(3)
C11A C16A 1.377(5)
C11A C12A 1.401(5)
C12A C13A 1.376(6)
C13A C14A 1.380(6)
C14A C15A 1.375(5)
C15A C16A 1.389(5)
C21A C26A 1.375(5)
C21A C22A 1.384(5)
C22A C23A 1.386(6)
C23A C24A 1.364(6)
C24A C25A 1.355(6)
C25A C26A 1.386(6)
C31A C36A 1.388(5)
C31A C32A 1.397(5)
C32A C33A 1.380(5)
C33A C34A 1.386(6)
C34A C35A 1.371(5)
C35A C36A 1.389(5)
C41A C42A 1.384(5)
C41A C46A 1.408(5)
C42A C43A 1.381(5)
C43A C44A 1.355(6)
C44A C45A 1.394(6)
C45A C46A 1.377(5)
P1B C31B 1.792(3)
P1B C41B 1.791(3)
P1B C11B 1.808(3)
P1B C11' 1.809(3)
P1B C21B 1.802(3)
C11B C16B 1.362(8)
C11B C12B 1.365(8)
C12B C13B 1.366(8)
C13B C14B 1.362(8)
C14B C15B 1.366(8)
C15B C16B 1.365(8)
C11' C16' 1.397(8)
C11' C12' 1.400(8)
C12' C13' 1.401(8)
C13' C14' 1.397(8)
C14' C15' 1.400(8)
C15' C16' 1.401(8)
C21B C22B 1.392(5)
C21B C26B 1.398(4)
C22B C23B 1.390(4)
C23B C24B 1.390(5)
C24B C25B 1.379(5)
C25B C26B 1.389(5)
C31B C32B 1.398(5)
C31B C36B 1.398(5)
C32B C33B 1.384(6)
C33B C34B 1.380(6)
C34B C35B 1.371(5)
C35B C36B 1.385(5)
C41B C42B 1.393(5)
C41B C46B 1.412(5)
C42B C43B 1.379(5)
C43B C44B 1.378(5)
C44B C45B 1.383(6)
C45B C46B 1.368(5)
P1C C21C 1.803(3)
P1C C41C 1.794(3)
P1C C31C 1.799(3)
P1C C11C 1.799(3)
C11C C12C 1.390(4)
C11C C16C 1.403(5)
C12C C13C 1.391(5)
C13C C14C 1.381(5)
C14C C15C 1.391(5)
C15C C16C 1.379(5)
C21C C22C 1.385(5)
C21C C26C 1.401(5)
C22C C23C 1.394(5)
C23C C24C 1.374(5)
C24C C25C 1.385(5)
C25C C26C 1.389(5)
C31C C32C 1.400(5)
C31C C36C 1.386(5)
C32C C33C 1.382(5)
C33C C34C 1.386(5)
C34C C35C 1.394(6)
C35C C36C 1.387(5)
C41C C42C 1.399(4)
C41C C46C 1.400(4)
C42C C43C 1.388(5)
C43C C44C 1.376(5)
C44C C45C 1.379(5)
C45C C46C 1.389(5)
S1 O12 1.430(3)
S1 O11 1.435(4)
S1 O13 1.470(4)
S1 C14 1.779(3)
O1 C11 1.374(4)
C11 C16 1.393(4)
C11 C12 1.398(5)
C12 C13 1.388(4)
C12 C1 1.513(4)
C13 C14 1.375(5)
C14 C15 1.387(5)
C15 C16 1.393(5)
C16 C4 1.522(5)
C1 C26 1.514(5)
S2 O21 1.444(3)
S2 O23 1.458(3)
S2 O22 1.467(3)
S2 C24 1.771(4)
O2 C21 1.339(4)
C21 C26 1.396(5)
C21 C22 1.401(5)
C22 C23 1.404(5)
C22 C2 1.532(5)
C23 C24 1.392(5)
C24 C25 1.378(5)
C25 C26 1.392(5)
C2 C36 1.530(5)
S3 O32 1.402(6)
S3 O31' 1.430(7)
S3 O31 1.438(8)
S3 O33' 1.422(8)
S3 O33 1.474(7)
S3 O32' 1.498(7)
S3 C34 1.776(4)
O3 C31 1.386(4)
C31 C32 1.404(5)
C31 C36 1.404(5)
C32 C33 1.392(5)
C32 C3 1.522(5)
C33 C34 1.388(5)
C34 C35 1.401(5)
C35 C36 1.388(5)
C3 C46 1.521(4)
S4 O43 1.455(2)
S4 O42 1.457(3)
S4 O41 1.461(3)
S4 C44 1.768(4)
O4 C41 1.342(4)
C41 C46 1.403(5)
C41 C42 1.409(5)
C42 C43 1.387(5)
C42 C4 1.525(4)
C43 C44 1.402(5)
C44 C45 1.396(5)
C45 C46 1.376(5)

loop_
_geom_hbond_atom_site_label_D
_geom_hbond_atom_site_label_H
_geom_hbond_atom_site_label_A
_geom_hbond_distance_DH
_geom_hbond_distance_HA
_geom_hbond_distance_DA
_geom_hbond_angle_DHA
_geom_hbond_site_symmetry_A
O1 H1 O4 0.84 1.80 2.632(4) 169.9 .
O2 H2 O1 0.84 1.95 2.789(4) 172.9 .
O3 H3 O33 0.84 1.80 2.547(9) 147.8 2_556
O3 H3 O33' 0.84 1.72 2.528(9) 160.1 2_556
O4 H4 O3 0.84 2.00 2.827(4) 167.6 .
O1W H0W O8W 0.86(5) 1.94(4) 2.648(5) 139(5) .
O1W H1W O32 0.86(5) 2.10(2) 2.890(8) 152(4) .
O1W H1W O32' 0.86(5) 1.88(3) 2.634(8) 145(4) .
O1W H2W O42 0.86(5) 2.04(4) 2.856(4) 158(4) .
O2W H3W O42 0.85(5) 2.05(4) 2.879(4) 164(6) .
O2W H4W O3W 0.85(5) 1.937(12) 2.785(6) 175(5) .
O3W H5W O11 0.85(5) 2.05(3) 2.825(7) 152(7) .
O3W H6W O11 0.85(5) 2.27(6) 2.834(4) 124(5) 2
O4W H7W O43 0.85(5) 1.97(2) 2.793(4) 162(5) .
O4W H8W O12W 0.85(5) 1.89(3) 2.687(7) 156(6) 2_565
O4W H8W O9W 0.85(5) 2.17(4) 2.755(6) 126(4) 2_565
O5W H9W O22 0.86(5) 1.93(5) 2.749(5) 159(6) .
O5W H10W O6W 0.86(5) 1.961(17) 2.805(5) 168(6) .
O6W H11W O12 0.86(5) 2.22(4) 2.865(4) 132(4) .
O7W H13W O41 0.84(5) 1.91(4) 2.740(4) 165(5) .
O7W H14W O10W 0.84(5) 1.75(2) 2.551(7) 157(5) 2_565
O8W H15W O5W 0.85(5) 1.73(4) 2.604(5) 169(6) 1_565
O8W H16W O7W 0.85(5) 1.69(2) 2.495(5) 158(5) .
O9W H17W O2W 0.86(5) 2.06(4) 2.847(7) 152(8) .
O9W H18W O4W 0.85(5) 1.96(3) 2.755(6) 155(8) 2_565
O10W H19W O13 0.85(5) 1.778(13) 2.625(7) 176(9) 2
O10W H20W O9W 0.85(5) 1.86(3) 2.690(8) 165(10) .
O11W H21W O13 0.85(5) 1.810(19) 2.645(6) 167(7) 2
O11W H22W O2W 0.85(5) 1.837(16) 2.683(6) 171(8) .
O12W H23W O7W 0.85(5) 1.89(4) 2.659(7) 150(8) 2_565
O12W H24W O11W 0.85(5) 1.74(4) 2.554(7) 160(11) .

loop_
_geom_torsion_atom_site_label_1
_geom_torsion_atom_site_label_2
_geom_torsion_atom_site_label_3
_geom_torsion_atom_site_label_4
_geom_torsion
C21A P1A C11A C12A -170.6(3)
C21A P1A C11A C16A 8.0(3)
C31A P1A C11A C12A -48.8(3)
C31A P1A C11A C16A 129.7(3)
C41A P1A C11A C12A 68.5(3)
C41A P1A C11A C16A -113.0(3)
P1A C11A C12A C13A 178.7(3)
C16A C11A C12A C13A 0.1(6)
C11A C12A C13A C14A -0.4(6)
C12A C13A C14A C15A 0.6(7)
C13A C14A C15A C16A -0.6(7)
P1A C11A C16A C15A -178.5(3)
C12A C11A C16A C15A 0.0(6)
C14A C15A C16A C11A 0.2(7)
C11A P1A C21A C22A -97.1(4)
C11A P1A C21A C26A 81.4(4)
C31A P1A C21A C22A 144.7(4)
C31A P1A C21A C26A -36.8(4)
C41A P1A C21A C22A 25.5(4)
C41A P1A C21A C26A -155.9(3)
P1A C21A C22A C23A 178.7(5)
C26A C21A C22A C23A 0.2(8)
C21A C22A C23A C24A -0.5(9)
C22A C23A C24A C25A -0.2(9)
C23A C24A C25A C26A 1.3(9)
P1A C21A C26A C25A -177.6(4)
C22A C21A C26A C25A 0.9(7)
C24A C25A C26A C21A -1.7(8)
C11A P1A C31A C32A -39.1(3)
C11A P1A C31A C36A 140.4(3)
C21A P1A C31A C32A 82.3(3)
C21A P1A C31A C36A -98.2(3)
C41A P1A C31A C32A -158.5(3)
C41A P1A C31A C36A 21.1(3)
P1A C31A C32A C33A 179.7(3)
C36A C31A C32A C33A 0.2(5)
C31A C32A C33A C34A 0.0(6)
C32A C33A C34A C35A 0.1(6)
C33A C34A C35A C36A -0.4(6)
P1A C31A C36A C35A 180.0(3)
C32A C31A C36A C35A -0.4(5)
C34A C35A C36A C31A 0.6(5)
C11A P1A C41A C42A -8.8(4)
C11A P1A C41A C46A 173.2(3)
C21A P1A C41A C42A -131.4(3)
C21A P1A C41A C46A 50.5(3)
C31A P1A C41A C42A 107.1(3)
C31A P1A C41A C46A -71.0(3)
P1A C41A C42A C43A -178.4(3)
C46A C41A C42A C43A -0.3(6)
C41A C42A C43A C44A 0.8(7)
C42A C43A C44A C45A -0.5(7)
C43A C44A C45A C46A -0.4(7)
P1A C41A C46A C45A 177.6(3)
C42A C41A C46A C45A -0.5(6)
C44A C45A C46A C41A 0.9(6)
C21B P1B C11B C12B -50.5(5)
C21B P1B C11B C16B 134.5(7)
C31B P1B C11B C12B 71.5(6)
C31B P1B C11B C16B -103.5(8)
C41B P1B C11B C12B -169.3(5)
C41B P1B C11B C16B 15.7(9)
P1B C11B C12B C13B -175.2(8)
C16B C11B C12B C13B 0.0
C11B C12B C13B C14B 0.0
C12B C13B C14B C15B 0.0
C13B C14B C15B C16B 0.0
P1B C11B C16B C15B 174.7(9)
C12B C11B C16B C15B 0.0
C14B C15B C16B C11B 0.0
C11B P1B C21B C22B -96.3(5)
C11B P1B C21B C26B 83.9(5)
C31B P1B C21B C22B 137.7(3)
C31B P1B C21B C26B -42.1(3)
C41B P1B C21B C22B 19.9(3)
C41B P1B C21B C26B -160.0(3)
P1B C21B C22B C23B -179.9(2)
C26B C21B C22B C23B -0.1(5)
C21B C22B C23B C24B -0.3(5)
C22B C23B C24B C25B 0.4(5)
C23B C24B C25B C26B -0.1(5)
P1B C21B C26B C25B -179.8(3)
C22B C21B C26B C25B 0.4(5)
C24B C25B C26B C21B -0.3(5)
C11B P1B C31B C32B 18.6(6)
C11B P1B C31B C36B -166.3(5)
C21B P1B C31B C32B 142.3(3)
C21B P1B C31B C36B -42.6(3)
C41B P1B C31B C32B -99.0(3)
C41B P1B C31B C36B 76.2(3)
P1B C31B C32B C33B 174.3(3)
C36B C31B C32B C33B -0.7(5)
C31B C32B C33B C34B -0.5(6)
C32B C33B C34B C35B 0.8(6)
C33B C34B C35B C36B 0.0(6)
P1B C31B C36B C35B -173.7(3)
C32B C31B C36B C35B 1.6(5)
C34B C35B C36B C31B -1.2(5)
C11B P1B C41B C42B -133.4(5)
C11B P1B C41B C46B 50.2(5)
C21B P1B C41B C42B 107.2(3)
C21B P1B C41B C46B -69.2(3)
C31B P1B C41B C42B -10.2(3)
C31B P1B C41B C46B 173.4(3)
P1B C41B C42B C43B -175.4(3)
C46B C41B C42B C43B 1.0(5)
C41B C42B C43B C44B -0.8(5)
C42B C43B C44B C45B -0.2(6)
C43B C44B C45B C46B 1.0(6)
P1B C41B C46B C45B 176.2(3)
C42B C41B C46B C45B -0.3(5)
C44B C45B C46B C41B -0.7(6)
C21C P1C C11C C12C -113.5(3)
C21C P1C C11C C16C 63.8(3)
C31C P1C C11C C12C 6.4(3)
C31C P1C C11C C16C -176.3(3)
C41C P1C C11C C12C 127.2(3)
C41C P1C C11C C16C -55.5(3)
P1C C11C C12C C13C 175.2(3)
C16C C11C C12C C13C -2.2(5)
C11C C12C C13C C14C 0.1(5)
C12C C13C C14C C15C 1.1(6)
C13C C14C C15C C16C -0.1(5)
P1C C11C C16C C15C -174.2(3)
C12C C11C C16C C15C 3.2(5)
C14C C15C C16C C11C -2.0(5)
C11C P1C C21C C22C -37.0(3)
C11C P1C C21C C26C 150.1(3)
C31C P1C C21C C22C -159.0(3)
C31C P1C C21C C26C 28.1(3)
C41C P1C C21C C22C 83.0(3)
C41C P1C C21C C26C -89.9(3)
P1C C21C C22C C23C -170.7(3)
C26C C21C C22C C23C 2.1(5)
C21C C22C C23C C24C -1.2(5)
C22C C23C C24C C25C -0.6(5)
C23C C24C C25C C26C 1.5(5)
P1C C21C C26C C25C 172.0(3)
C22C C21C C26C C25C -1.1(5)
C24C C25C C26C C21C -0.7(5)
C11C P1C C31C C32C -68.4(3)
C11C P1C C31C C36C 116.7(3)
C21C P1C C31C C32C 53.4(3)
C21C P1C C31C C36C -121.5(3)
C41C P1C C31C C32C 170.7(3)
C41C P1C C31C C36C -4.1(3)
P1C C31C C32C C33C -174.6(3)
C36C C31C C32C C33C 0.4(5)
C31C C32C C33C C34C -0.1(6)
C32C C33C C34C C35C -0.4(6)
C33C C34C C35C C36C 0.5(6)
P1C C31C C36C C35C 174.6(3)
C32C C31C C36C C35C -0.2(6)
C34C C35C C36C C31C -0.2(6)
C11C P1C C41C C42C -31.4(3)
C11C P1C C41C C46C 152.2(3)
C21C P1C C41C C42C -152.4(3)
C21C P1C C41C C46C 31.2(3)
C31C P1C C41C C42C 90.5(3)
C31C P1C C41C C46C -85.9(3)
P1C C41C C42C C43C -176.0(3)
C46C C41C C42C C43C 0.4(5)
C41C C42C C43C C44C -0.2(5)
C42C C43C C44C C45C -0.1(5)
C43C C44C C45C C46C 0.3(5)
P1C C41C C46C C45C 176.2(3)
C42C C41C C46C C45C -0.2(5)
C44C C45C C46C C41C -0.1(5)
O1 C11 C12 C13 177.9(3)
O1 C11 C12 C1 -4.9(5)
C16 C11 C12 C13 1.2(5)
C16 C11 C12 C1 178.3(3)
C11 C12 C13 C14 -0.2(5)
C1 C12 C13 C14 -177.3(3)
O11 S1 C14 C13 165.2(3)
O11 S1 C14 C15 -14.3(4)
O12 S1 C14 C13 -71.8(3)
O12 S1 C14 C15 108.7(3)
O13 S1 C14 C13 46.7(3)
O13 S1 C14 C15 -132.8(3)
C12 C13 C14 S1 179.3(2)
C12 C13 C14 C15 -1.2(5)
S1 C14 C15 C16 -178.8(2)
C13 C14 C15 C16 1.7(5)
O1 C11 C16 C15 -177.4(3)
O1 C11 C16 C4 1.4(5)
C12 C11 C16 C15 -0.7(5)
C12 C11 C16 C4 178.1(3)
C14 C15 C16 C11 -0.7(5)
C14 C15 C16 C4 -179.6(3)
C11 C12 C1 C26 -94.7(4)
C13 C12 C1 C26 82.3(4)
O2 C21 C22 C23 178.2(3)
O2 C21 C22 C2 -1.9(5)
C26 C21 C22 C23 -0.5(5)
C26 C21 C22 C2 179.4(3)
C21 C22 C23 C24 -1.1(5)
C2 C22 C23 C24 179.0(3)
O21 S2 C24 C23 24.0(3)
O21 S2 C24 C25 -158.4(3)
O22 S2 C24 C23 144.5(3)
O22 S2 C24 C25 -38.0(3)
O23 S2 C24 C23 -97.0(3)
O23 S2 C24 C25 80.6(3)
C22 C23 C24 S2 178.7(2)
C22 C23 C24 C25 1.2(5)
S2 C24 C25 C26 -177.3(3)
C23 C24 C25 C26 0.3(5)
C12 C1 C26 C21 87.9(4)
C12 C1 C26 C25 -85.4(4)
O2 C21 C26 C1 10.0(5)
O2 C21 C26 C25 -176.7(3)
C22 C21 C26 C1 -171.3(3)
C22 C21 C26 C25 2.0(5)
C24 C25 C26 C1 171.6(3)
C24 C25 C26 C21 -1.9(5)
C21 C22 C2 C36 -87.2(4)
C23 C22 C2 C36 92.7(4)
O3 C31 C32 C33 179.0(3)
O3 C31 C32 C3 -2.7(4)
C36 C31 C32 C33 -3.6(4)
C36 C31 C32 C3 174.8(3)
C31 C32 C33 C34 0.9(4)
C3 C32 C33 C34 -177.5(3)
O31 S3 C34 C33 162.1(4)
O31 S3 C34 C35 -16.6(4)
O32 S3 C34 C33 -76.0(4)
O32 S3 C34 C35 105.3(4)
O33 S3 C34 C33 45.5(4)
O33 S3 C34 C35 -133.2(4)
C32 C33 C34 S3 -177.1(2)
C32 C33 C34 C35 1.6(5)
S3 C34 C35 C36 177.2(2)
C33 C34 C35 C36 -1.5(5)
C22 C2 C36 C31 89.6(4)
C22 C2 C36 C35 -91.5(4)
O3 C31 C36 C2 0.1(4)
O3 C31 C36 C35 -178.8(3)
C32 C31 C36 C2 -177.4(3)
C32 C31 C36 C35 3.7(5)
C34 C35 C36 C2 180.0(3)
C34 C35 C36 C31 -1.1(5)
C31 C32 C3 C46 -94.8(4)
C33 C32 C3 C46 83.5(4)
O4 C41 C42 C43 177.5(3)
O4 C41 C42 C4 -4.4(5)
C46 C41 C42 C43 -0.7(5)
C46 C41 C42 C4 177.4(3)
C41 C42 C43 C44 0.0(5)
C4 C42 C43 C44 -178.1(3)
O41 S4 C44 C43 154.7(3)
O41 S4 C44 C45 -29.8(3)
O42 S4 C44 C43 -85.8(3)
O42 S4 C44 C45 89.8(3)
O43 S4 C44 C43 34.0(3)
O43 S4 C44 C45 -150.4(3)
C42 C43 C44 S4 176.1(2)
C42 C43 C44 C45 0.6(5)
S4 C44 C45 C46 -176.0(3)
C43 C44 C45 C46 -0.5(5)
C32 C3 C46 C41 87.8(4)
C32 C3 C46 C45 -87.9(4)
O4 C41 C46 C3 6.7(5)
O4 C41 C46 C45 -177.5(3)
C42 C41 C46 C3 -175.1(3)
C42 C41 C46 C45 0.7(5)
C44 C45 C46 C3 175.7(3)
C44 C45 C46 C41 -0.2(5)
C11 C16 C4 C42 91.3(4)
C15 C16 C4 C42 -89.9(4)
C41 C42 C4 C16 -83.5(4)
C43 C42 C4 C16 94.5(4)
C21B P1B C11' C12' -25.6(7)
C21B P1B C11' C16' 154.4(6)
C31B P1B C11' C12' 91.5(6)
C31B P1B C11' C16' -88.5(6)
C41B P1B C11' C12' -149.0(6)
C41B P1B C11' C16' 31.0(8)
P1B C11' C12' C13' 180.0(9)
C16' C11' C12' C13' 0.0
C11' C12' C13' C14' 0.0
C12' C13' C14' C15' 0.0
C13' C14' C15' C16' 0.0
P1B C11' C16' C15' -180.0(9)
C12' C11' C16' C15' 0.0
C14' C15' C16' C11' 0.0
C11' P1B C21B C22B -105.4(5)
C11' P1B C21B C26B 74.8(5)
C11' P1B C31B C32B 23.4(6)
C11' P1B C31B C36B -161.4(5)
C11' P1B C41B C42B -129.1(6)
C11' P1B C41B C46B 54.5(6)
O31' S3 C34 C33 -164.1(5)
O31' S3 C34 C35 17.2(5)
O32' S3 C34 C33 -41.3(5)
O32' S3 C34 C35 140.0(4)
O33' S3 C34 C33 74.9(4)
O33' S3 C34 C35 -103.8(4)
